data_2105277
loop_
_publ_author_name
'Garc\'ia-Tu\~n\'on, Esther'
'Dacu\~na, Bruno'
'Zaragoza, Guillermo'
'Franco, Jaime'
'Guiti\'an, Francisco'

_publ_section_title
;
 Cl--OH ion-exchanging process in chlorapatite
 (Ca~5~(PO~4~)~3~Cl~<i>x~</i>(OH)~1{-~<i>x</i>}) -- a deep insight
;
_journal_coeditor_code ZB5021
_journal_issue 5
_journal_name_full 'Acta Crystallographica Section B'
_journal_page_first 467
_journal_page_last 479
_journal_paper_doi 10.1107/S0108768112019520
_journal_volume 68
_journal_year 2012
_chemical_compound_source 'synthesis as described'
_chemical_formula_moiety '3(O4 P),0.54(Cl),0.46(O H),5(Ca)'
_chemical_formula_sum 'Ca5 Cl0.54 H0.46 O12.46 P3'
_chemical_formula_weight 512.32
_chemical_name_systematic
;
 ?
;
_space_group_IT_number 176
_symmetry_cell_setting trigonal
_symmetry_Int_Tables_number 176
_symmetry_space_group_name_Hall '-P 6c'
_symmetry_space_group_name_H-M 'P 63/m'
_atom_sites_solution_hydrogens geom
_atom_sites_solution_primary direct
_atom_sites_solution_secondary difmap
_audit_conform_dict_location ftp://ftp.iucr.org/pub/cif_core.dic
_audit_conform_dict_name cif_core.dic
_audit_conform_dict_version 2.4
_audit_creation_date 2012-01-16T17:04:12-00:00
_audit_creation_method 'WinGX routine CIF_UPDATE'
_cell_angle_alpha 90
_cell_angle_beta 90
_cell_angle_gamma 120
_cell_formula_units_Z 2
_cell_length_a 9.5377(3)
_cell_length_b 9.5377(3)
_cell_length_c 6.7999(5)
_cell_measurement_reflns_used 1952
_cell_measurement_temperature 100(2)
_cell_measurement_theta_max 26.34
_cell_measurement_theta_min 3.88
_cell_measurement_wavelength 0.71073
_cell_volume 535.70(5)
_computing_cell_refinement 'APPEX2 (BRUKER AXS, 2005)'
_computing_data_collection 'APPEX2 (BRUKER AXS, 2005)'
_computing_data_reduction 'APPEX2 (BRUKER AXS, 2005)'
_computing_molecular_graphics 'Ortep-3 for Windows (Farrugia, 1997)'
_computing_publication_material 'WinGX publication routines (Farrugia, 1999)'
_computing_structure_refinement 'SHELXL-97 (Sheldrick, 2008)'
_computing_structure_solution 'SIR2004 (Giacovazzo et al, 2004)'
_diffrn_ambient_temperature 100(2)
_diffrn_measured_fraction_theta_full 1
_diffrn_measured_fraction_theta_max 1
_diffrn_measurement_device 'four-circle diffractometer'
_diffrn_measurement_device_type 'BRUKER APPEX-II CCD'
_diffrn_measurement_method 'omega and phi scans'
_diffrn_radiation_monochromator graphite
_diffrn_radiation_probe x-ray
_diffrn_radiation_source 'fine-focus sealed tube'
_diffrn_radiation_type MoK\a
_diffrn_radiation_wavelength 0.7107
_diffrn_reflns_av_R_equivalents 0.0439
_diffrn_reflns_av_unetI/netI 0.0168
_diffrn_reflns_limit_h_max 12
_diffrn_reflns_limit_h_min -12
_diffrn_reflns_limit_k_max 12
_diffrn_reflns_limit_k_min -12
_diffrn_reflns_limit_l_max 9
_diffrn_reflns_limit_l_min -9
_diffrn_reflns_number 2425
_diffrn_reflns_theta_full 28.3
_diffrn_reflns_theta_max 28.3
_diffrn_reflns_theta_min 2.47
_exptl_absorpt_coefficient_mu 3.157
_exptl_absorpt_correction_T_max 1
_exptl_absorpt_correction_T_min 0.685
_exptl_absorpt_correction_type multi-scan
_exptl_absorpt_process_details 'BRUKER SADABS'
_exptl_crystal_colour colourless
_exptl_crystal_density_diffrn 3.176
_exptl_crystal_density_method 'not measured'
_exptl_crystal_description prism
_exptl_crystal_F_000 509
_exptl_crystal_size_max 0.48
_exptl_crystal_size_mid 0.11
_exptl_crystal_size_min 0.06
_refine_diff_density_max 0.87
_refine_diff_density_min -0.864
_refine_diff_density_rms 0.122
_refine_ls_extinction_method none
_refine_ls_goodness_of_fit_ref 1.176
_refine_ls_hydrogen_treatment mixed
_refine_ls_matrix_type full
_refine_ls_number_parameters 47
_refine_ls_number_reflns 485
_refine_ls_number_restraints 15
_refine_ls_restrained_S_all 1.163
_refine_ls_R_factor_all 0.0288
_refine_ls_R_factor_gt 0.0269
_refine_ls_shift/su_max 0
_refine_ls_shift/su_mean 0
_refine_ls_structure_factor_coef Fsqd
_refine_ls_weighting_details 'calc w=1/[\s^2^(Fo^2^)+(0.0265P)^2^+1.1517P] where P=(Fo^2^+2Fc^2^)/3'
_refine_ls_weighting_scheme calc
_refine_ls_wR_factor_gt 0.0634
_refine_ls_wR_factor_ref 0.0644
_reflns_number_gt 456
_reflns_number_total 485
_reflns_threshold_expression >2\s(I)
_cod_data_source_file zb5021.cif
_cod_data_source_block 1400l
_cod_database_code 2105277

loop_
_symmetry_equiv_pos_as_xyz
'x, y, z'
'-x, -y, z+1/2'
'-y, x-y, z'
'y, -x+y, z+1/2'
'-x+y, -x, z'
'x-y, x, z+1/2'
'-x, -y, -z'
'x, y, -z-1/2'
'y, -x+y, -z'
'-y, x-y, -z-1/2'
'x-y, x, -z'
'-x+y, -x, -z-1/2'

loop_
_atom_site_label
_atom_site_type_symbol
_atom_site_fract_x
_atom_site_fract_y
_atom_site_fract_z
_atom_site_U_iso_or_equiv
_atom_site_adp_type
_atom_site_occupancy
_atom_site_symmetry_multiplicity
_atom_site_calc_flag
_atom_site_refinement_flags
_atom_site_disorder_group
Ca1 Ca 0.3333 0.6667 1.00259(11) 0.00759(19) Uani 1 3 d S .
Ca2 Ca 0.74382(8) 0.74544(8) 0.25 0.01107(19) Uani 1 2 d S .
P1 P 0.59634(9) 0.62795(9) 0.75 0.00513(19) Uani 1 2 d S .
O2 O 0.4093(3) 0.5341(3) 0.75 0.0144(5) Uani 1 2 d S .
O3 O 0.6482(2) 0.7356(2) 0.5677(3) 0.0205(4) Uani 1 1 d . .
O4 O 0.6639(3) 0.5117(3) 0.75 0.0087(4) Uani 1 2 d S .
Cl1 Cl 1 1 0.4609(7) 0.014 Uani 0.272(4) 3 d SPU 1
O1 O 1 1 0.128(3) 0.010(2) Uani 0.150(7) 3 d SPDU 2
H1 H 1 1 0 0.012 Uiso 0.300(13) 6 d SPD 2
O1A O 1 1 0.25 0.0117(15) Uani 0.155(11) 6 d SPDU 3
H1A H 1 1 0.106(3) 0.014 Uiso 0.078(6) 3 d SPD 3

loop_
_atom_site_aniso_label
_atom_site_aniso_U_11
_atom_site_aniso_U_22
_atom_site_aniso_U_33
_atom_site_aniso_U_23
_atom_site_aniso_U_13
_atom_site_aniso_U_12
Ca1 0.0094(2) 0.0094(2) 0.0040(4) 0 0 0.00471(12)
Ca2 0.0173(3) 0.0158(3) 0.0048(3) 0 0 0.0117(3)
P1 0.0074(4) 0.0056(3) 0.0041(4) 0 0 0.0046(3)
O2 0.0083(10) 0.0112(11) 0.0250(13) 0 0 0.0059(9)
O3 0.0381(11) 0.0176(8) 0.0166(9) 0.0114(7) 0.0177(8) 0.0222(8)
O4 0.0120(10) 0.0089(10) 0.0090(11) 0 0 0.0080(9)
Cl1 0.008 0.008 0.026 0 0 0.004
O1 0.003(2) 0.003(2) 0.024(4) 0 0 0.0015(11)
O1A 0.0052(18) 0.0052(18) 0.025(3) 0 0 0.0026(9)

loop_
_atom_type_symbol
_atom_type_description
_atom_type_scat_dispersion_real
_atom_type_scat_dispersion_imag
_atom_type_scat_source
Ca Ca 0.2262 0.3064 'International Tables Vol C Tables 4.2.6.8 and 6.1.1.4'
Cl Cl 0.1484 0.1585 'International Tables Vol C Tables 4.2.6.8 and 6.1.1.4'
H H 0 0 'International Tables Vol C Tables 4.2.6.8 and 6.1.1.4'
O O 0.0106 0.006 'International Tables Vol C Tables 4.2.6.8 and 6.1.1.4'
P P 0.1023 0.0942 'International Tables Vol C Tables 4.2.6.8 and 6.1.1.4'

loop_
_geom_angle_atom_site_label_1
_geom_angle_atom_site_label_2
_geom_angle_atom_site_label_3
_geom_angle
_geom_angle_site_symmetry_1
_geom_angle_site_symmetry_3
O4 Ca1 O4 76.36(6) 11_557 9_567
O4 Ca1 O4 76.36(6) 11_557 7_667
O4 Ca1 O4 76.36(6) 9_567 7_667
O4 Ca1 O2 90.84(5) 11_557 5_565
O4 Ca1 O2 151.98(8) 9_567 5_565
O4 Ca1 O2 125.25(7) 7_667 5_565
O4 Ca1 O2 125.25(7) 11_557 3_665
O4 Ca1 O2 90.84(5) 9_567 3_665
O4 Ca1 O2 151.98(8) 7_667 3_665
O2 Ca1 O2 76.18(6) 5_565 3_665
O4 Ca1 O2 151.98(8) 11_557 .
O4 Ca1 O2 125.25(7) 9_567 .
O4 Ca1 O2 90.84(5) 7_667 .
O2 Ca1 O2 76.18(6) 5_565 .
O2 Ca1 O2 76.18(6) 3_665 .
O4 Ca1 O3 69.94(6) 11_557 10_667
O4 Ca1 O3 83.94(6) 9_567 10_667
O4 Ca1 O3 144.11(6) 7_667 10_667
O2 Ca1 O3 68.19(7) 5_565 10_667
O2 Ca1 O3 55.73(6) 3_665 10_667
O2 Ca1 O3 124.90(6) . 10_667
O4 Ca1 O3 83.94(7) 11_557 12_567
O4 Ca1 O3 144.11(6) 9_567 12_567
O4 Ca1 O3 69.94(6) 7_667 12_567
O2 Ca1 O3 55.73(6) 5_565 12_567
O2 Ca1 O3 124.90(6) 3_665 12_567
O2 Ca1 O3 68.19(7) . 12_567
O3 Ca1 O3 117.10(2) 10_667 12_567
O4 Ca1 O3 144.11(6) 11_557 8_557
O4 Ca1 O3 69.94(6) 9_567 8_557
O4 Ca1 O3 83.94(6) 7_667 8_557
O2 Ca1 O3 124.90(6) 5_565 8_557
O2 Ca1 O3 68.19(7) 3_665 8_557
O2 Ca1 O3 55.73(6) . 8_557
O3 Ca1 O3 117.10(2) 10_667 8_557
O3 Ca1 O3 117.10(2) 12_567 8_557
O4 Ca1 P1 98.30(5) 11_557 3_665
O4 Ca1 P1 90.41(5) 9_567 3_665
O4 Ca1 P1 166.54(5) 7_667 3_665
O2 Ca1 P1 66.55(5) 5_565 3_665
O2 Ca1 P1 27.74(5) 3_665 3_665
O2 Ca1 P1 99.01(5) . 3_665
O3 Ca1 P1 28.36(4) 10_667 3_665
O3 Ca1 P1 122.28(4) 12_567 3_665
O3 Ca1 P1 93.99(4) 8_557 3_665
O4 Ca1 P1 90.41(5) 11_557 5_565
O4 Ca1 P1 166.54(5) 9_567 5_565
O4 Ca1 P1 98.30(5) 7_667 5_565
O2 Ca1 P1 27.74(5) 5_565 5_565
O2 Ca1 P1 99.01(5) 3_665 5_565
O2 Ca1 P1 66.55(5) . 5_565
O3 Ca1 P1 93.99(4) 10_667 5_565
O3 Ca1 P1 28.36(4) 12_567 5_565
O3 Ca1 P1 122.28(4) 8_557 5_565
P1 Ca1 P1 94.048(18) 3_665 5_565
O4 Ca1 P1 166.54(5) 11_557 .
O4 Ca1 P1 98.30(5) 9_567 .
O4 Ca1 P1 90.41(5) 7_667 .
O2 Ca1 P1 99.01(5) 5_565 .
O2 Ca1 P1 66.55(5) 3_665 .
O2 Ca1 P1 27.74(5) . .
O3 Ca1 P1 122.28(4) 10_667 .
O3 Ca1 P1 93.99(4) 12_567 .
O3 Ca1 P1 28.36(4) 8_557 .
P1 Ca1 P1 94.048(19) 3_665 .
P1 Ca1 P1 94.048(18) 5_565 .
O2 Ca2 O3 86.83(5) 7_666 8_556
O2 Ca2 O3 86.83(5) 7_666 .
O3 Ca2 O3 136.18(11) 8_556 .
O2 Ca2 O1A 152.84(6) 7_666 .
O3 Ca2 O1A 102.57(5) 8_556 .
O3 Ca2 O1A 102.57(5) . .
O2 Ca2 O3 74.33(7) 7_666 6_654
O3 Ca2 O3 80.78(4) 8_556 6_654
O3 Ca2 O3 138.02(7) . 6_654
O1A Ca2 O3 82.02(5) . 6_654
O2 Ca2 O3 74.33(7) 7_666 11_656
O3 Ca2 O3 138.02(7) 8_556 11_656
O3 Ca2 O3 80.78(4) . 11_656
O1A Ca2 O3 82.02(5) . 11_656
O3 Ca2 O3 58.29(8) 6_654 11_656
O2 Ca2 O1 147.4(2) 7_666 8_556
O3 Ca2 O1 120.3(4) 8_556 8_556
O3 Ca2 O1 84.7(4) . 8_556
O1A Ca2 O1 18.8(4) . 8_556
O3 Ca2 O1 91.4(2) 6_654 8_556
O3 Ca2 O1 73.26(17) 11_656 8_556
O2 Ca2 O1 147.4(2) 7_666 .
O3 Ca2 O1 84.7(4) 8_556 .
O3 Ca2 O1 120.3(4) . .
O1A Ca2 O1 18.8(4) . .
O3 Ca2 O1 73.26(17) 6_654 .
O3 Ca2 O1 91.4(2) 11_656 .
O1 Ca2 O1 37.5(7) 8_556 .
O2 Ca2 Cl1 140.06(7) 7_666 .
O3 Ca2 Cl1 131.17(9) 8_556 .
O3 Ca2 Cl1 73.55(9) . .
O1A Ca2 Cl1 30.49(8) . .
O3 Ca2 Cl1 97.33(6) 6_654 .
O3 Ca2 Cl1 68.49(5) 11_656 .
O1 Ca2 Cl1 11.7(3) 8_556 .
O1 Ca2 Cl1 49.3(4) . .
O2 Ca2 Cl1 140.06(7) 7_666 8_556
O3 Ca2 Cl1 73.55(9) 8_556 8_556
O3 Ca2 Cl1 131.17(9) . 8_556
O1A Ca2 Cl1 30.49(8) . 8_556
O3 Ca2 Cl1 68.49(5) 6_654 8_556
O3 Ca2 Cl1 97.33(6) 11_656 8_556
O1 Ca2 Cl1 49.3(4) 8_556 8_556
O1 Ca2 Cl1 11.7(3) . 8_556
Cl1 Ca2 Cl1 60.98(16) . 8_556
O2 Ca2 O4 104.22(7) 7_666 9_566
O3 Ca2 O4 69.87(5) 8_556 9_566
O3 Ca2 O4 69.87(5) . 9_566
O1A Ca2 O4 102.94(5) . 9_566
O3 Ca2 O4 150.63(4) 6_654 9_566
O3 Ca2 O4 150.63(4) 11_656 9_566
O1 Ca2 O4 102.24(5) 8_556 9_566
O1 Ca2 O4 102.24(5) . 9_566
Cl1 Ca2 O4 101.12(4) . 9_566
Cl1 Ca2 O4 101.12(4) 8_556 9_566
O2 Ca2 P1 69.80(6) 7_666 11_656
O3 Ca2 P1 109.10(5) 8_556 11_656
O3 Ca2 P1 109.10(5) . 11_656
O1A Ca2 P1 83.03(2) . 11_656
O3 Ca2 P1 29.22(4) 6_654 11_656
O3 Ca2 P1 29.22(4) 11_656 11_656
O1 Ca2 P1 83.41(3) 8_556 11_656
O1 Ca2 P1 83.41(3) . 11_656
Cl1 Ca2 P1 84.00(2) . 11_656
Cl1 Ca2 P1 84.00(2) 8_556 11_656
O4 Ca2 P1 174.03(5) 9_566 11_656
O2 Ca2 H1A 145.6(3) 7_666 .
O3 Ca2 H1A 81.7(4) 8_556 .
O3 Ca2 H1A 123.3(4) . .
O1A Ca2 H1A 22.0(4) . .
O3 Ca2 H1A 71.89(19) 6_654 .
O3 Ca2 H1A 93.1(2) 11_656 .
O1 Ca2 H1A 40.7(6) 8_556 .
O1 Ca2 H1A 3.2(6) . .
Cl1 Ca2 H1A 52.5(4) . .
Cl1 Ca2 H1A 8.5(4) 8_556 .
O4 Ca2 H1A 101.98(6) 9_566 .
P1 Ca2 H1A 83.54(3) 11_656 .
O3 P1 O3 108.69(15) 8_557 .
O3 P1 O4 111.96(8) 8_557 .
O3 P1 O4 111.96(8) . .
O3 P1 O2 106.37(10) 8_557 .
O3 P1 O2 106.37(10) . .
O4 P1 O2 111.18(13) . .
O3 P1 Ca2 54.53(7) 8_557 9_566
O3 P1 Ca2 54.53(7) . 9_566
O4 P1 Ca2 135.36(10) . 9_566
O2 P1 Ca2 113.46(9) . 9_566
O3 P1 Ca1 111.49(7) 8_557 8_557
O3 P1 Ca1 59.80(8) . 8_557
O4 P1 Ca1 135.80(6) . 8_557
O2 P1 Ca1 47.49(6) . 8_557
Ca2 P1 Ca1 78.690(19) 9_566 8_557
O3 P1 Ca1 59.80(8) 8_557 .
O3 P1 Ca1 111.49(7) . .
O4 P1 Ca1 135.80(6) . .
O2 P1 Ca1 47.49(6) . .
Ca2 P1 Ca1 78.690(19) 9_566 .
Ca1 P1 Ca1 64.69(3) 8_557 .
O3 P1 Ca2 121.42(9) 8_557 7_666
O3 P1 Ca2 121.42(9) . 7_666
O4 P1 Ca2 76.68(9) . 7_666
Ca2 P1 Ca2 147.96(3) 9_566 7_666
Ca1 P1 Ca2 74.353(18) 8_557 7_666
Ca1 P1 Ca2 74.353(18) . 7_666
O3 P1 Ca2 81.29(8) 8_557 11_656
O3 P1 Ca2 81.29(8) . 11_656
O4 P1 Ca2 54.97(9) . 11_656
O2 P1 Ca2 166.14(9) . 11_656
Ca2 P1 Ca2 80.39(3) 9_566 11_656
Ca1 P1 Ca2 141.032(18) 8_557 11_656
Ca1 P1 Ca2 141.032(18) . 11_656
Ca2 P1 Ca2 131.65(3) 7_666 11_656
P1 O2 Ca2 123.27(13) . 7_666
P1 O2 Ca1 104.77(9) . .
Ca2 O2 Ca1 114.60(7) 7_666 .
P1 O2 Ca1 104.77(9) . 8_557
Ca2 O2 Ca1 114.60(7) 7_666 8_557
Ca1 O2 Ca1 89.15(8) . 8_557
P1 O3 Ca2 140.32(10) . .
P1 O3 Ca2 96.25(9) . 9_566
Ca2 O3 Ca2 118.13(7) . 9_566
P1 O3 Ca1 91.84(9) . 8_557
Ca2 O3 Ca1 101.85(8) . 8_557
Ca2 O3 Ca1 97.57(6) 9_566 8_557
P1 O4 Ca1 131.95(6) . 2_664
P1 O4 Ca1 131.95(6) . 7_667
Ca1 O4 Ca1 88.91(7) 2_664 7_667
P1 O4 Ca2 98.67(10) . 11_656
Ca1 O4 Ca2 98.43(7) 2_664 11_656
Ca1 O4 Ca2 98.43(7) 7_667 11_656
Cl1 Cl1 Ca2 120.49(8) 7_776 .
Cl1 Cl1 Ca2 120.49(8) 7_776 5_675
Ca2 Cl1 Ca2 96.54(10) . 5_675
Cl1 Cl1 Ca2 120.49(7) 7_776 3_765
Ca2 Cl1 Ca2 96.54(10) . 3_765
Ca2 Cl1 Ca2 96.54(10) 5_675 3_765
Cl1 Cl1 Ca2 51.09(6) 7_776 7_776
Ca2 Cl1 Ca2 171.58(14) . 7_776
Ca2 Cl1 Ca2 89.048(19) 5_675 7_776
Ca2 Cl1 Ca2 89.048(19) 3_765 7_776
Cl1 Cl1 Ca2 51.09(7) 7_776 9_566
Ca2 Cl1 Ca2 89.048(19) . 9_566
Ca2 Cl1 Ca2 89.048(19) 5_675 9_566
Ca2 Cl1 Ca2 171.58(14) 3_765 9_566
Ca2 Cl1 Ca2 84.74(9) 7_776 9_566
Cl1 Cl1 Ca2 51.09(6) 7_776 11_656
Ca2 Cl1 Ca2 89.048(19) . 11_656
Ca2 Cl1 Ca2 171.58(14) 5_675 11_656
Ca2 Cl1 Ca2 89.048(19) 3_765 11_656
Ca2 Cl1 Ca2 84.74(9) 7_776 11_656
Ca2 Cl1 Ca2 84.74(9) 9_566 11_656
O1 O1 O1 180.000(12) 8_556 7_775
O1 O1 Ca2 71.2(4) 8_556 5_675
O1 O1 Ca2 108.8(4) 7_775 5_675
O1 O1 Ca2 71.2(4) 8_556 3_765
O1 O1 Ca2 108.8(4) 7_775 3_765
Ca2 O1 Ca2 110.2(4) 5_675 3_765
O1 O1 Ca2 71.2(4) 8_556 .
O1 O1 Ca2 108.8(4) 7_775 .
Ca2 O1 Ca2 110.2(4) 5_675 .
Ca2 O1 Ca2 110.2(4) 3_765 .
O1 O1 H1 180.000(4) 8_556 .
Ca2 O1 H1 108.8(4) 5_675 .
Ca2 O1 H1 108.8(4) 3_765 .
Ca2 O1 H1 108.8(4) . .
O1 O1 H1A 180.00(5) 8_556 .
Ca2 O1 H1A 108.8(4) 5_675 .
Ca2 O1 H1A 108.8(4) 3_765 .
Ca2 O1 H1A 108.8(4) . .
Ca2 O1A Ca2 120 . 5_675
Ca2 O1A Ca2 120 . 3_765
Ca2 O1A Ca2 120 5_675 3_765
Ca2 O1A H1A 90.000(8) . .
Ca2 O1A H1A 90.000(2) 5_675 .
Ca2 O1A H1A 90.000(7) 3_765 .

loop_
_geom_bond_atom_site_label_1
_geom_bond_atom_site_label_2
_geom_bond_distance
_geom_bond_site_symmetry_2
Ca1 O4 2.4021(16) 11_557
Ca1 O4 2.4021(16) 9_567
Ca1 O4 2.4021(16) 7_667
Ca1 O2 2.4473(17) 5_565
Ca1 O2 2.4473(17) 3_665
Ca1 O2 2.4473(17) .
Ca1 O3 2.776(2) 10_667
Ca1 O3 2.776(2) 12_567
Ca1 O3 2.776(2) 8_557
Ca1 P1 3.2102(7) 3_665
Ca1 P1 3.2102(8) 5_565
Ca1 P1 3.2102(7) .
Ca2 O2 2.312(2) 7_666
Ca2 O3 2.3283(18) 8_556
Ca2 O3 2.3283(18) .
Ca2 O1A 2.4357(7) .
Ca2 O3 2.5458(19) 6_654
Ca2 O3 2.5458(19) 11_656
Ca2 O1 2.572(6) 8_556
Ca2 O1 2.572(6) .
Ca2 Cl1 2.827(2) .
Ca2 Cl1 2.827(2) 8_556
Ca2 O4 2.832(2) 9_566
Ca2 P1 3.1073(10) 11_656
Ca2 H1A 2.626(8) .
P1 O3 1.5259(18) 8_557
P1 O3 1.5259(18) .
P1 O4 1.536(2) .
P1 O2 1.545(2) .
P1 Ca2 3.1073(10) 9_566
P1 Ca1 3.2102(7) 8_557
P1 Ca2 3.4139(10) 7_666
P1 Ca2 3.4187(10) 11_656
O2 Ca2 2.312(2) 7_666
O2 Ca1 2.4473(17) 8_557
O3 Ca2 2.5458(19) 9_566
O3 Ca1 2.776(2) 8_557
O4 Ca1 2.4021(16) 2_664
O4 Ca1 2.4021(16) 7_667
O4 Ca2 2.832(2) 11_656
Cl1 Cl1 0.532(9) 7_776
Cl1 Ca2 2.827(2) 5_675
Cl1 Ca2 2.827(2) 3_765
Cl1 Ca2 3.130(3) 7_776
Cl1 Ca2 3.130(3) 9_566
Cl1 Ca2 3.130(3) 11_656
O1 O1 1.65(4) 8_556
O1 O1 1.75(4) 7_775
O1 Ca2 2.572(6) 5_675
O1 Ca2 2.572(6) 3_765
O1 H1 0.873(18) .
O1 H1A 0.16(3) .
O1A Ca2 2.4357(7) 5_675
O1A Ca2 2.4357(7) 3_765
O1A H1A 0.98(2) .

loop_
_geom_torsion_atom_site_label_1
_geom_torsion_atom_site_label_2
_geom_torsion_atom_site_label_3
_geom_torsion_atom_site_label_4
_geom_torsion
_geom_torsion_site_symmetry_1
_geom_torsion_site_symmetry_4
O4 Ca1 P1 O3 -65.7(2) 11_557 8_557
O4 Ca1 P1 O3 -0.10(9) 9_567 8_557
O4 Ca1 P1 O3 -76.38(9) 7_667 8_557
O2 Ca1 P1 O3 157.79(10) 5_565 8_557
O2 Ca1 P1 O3 87.20(9) 3_665 8_557
O2 Ca1 P1 O3 -167.40(12) . 8_557
O3 Ca1 P1 O3 87.95(4) 10_667 8_557
O3 Ca1 P1 O3 -146.30(9) 12_567 8_557
P1 Ca1 P1 O3 90.91(8) 3_665 8_557
P1 Ca1 P1 O3 -174.73(8) 5_565 8_557
O4 Ca1 P1 O3 -165.4(2) 11_557 .
O4 Ca1 P1 O3 -99.84(10) 9_567 .
O4 Ca1 P1 O3 -176.12(10) 7_667 .
O2 Ca1 P1 O3 58.05(11) 5_565 .
O2 Ca1 P1 O3 -12.54(10) 3_665 .
O2 Ca1 P1 O3 92.86(12) . .
O3 Ca1 P1 O3 -11.79(13) 10_667 .
O3 Ca1 P1 O3 113.96(10) 12_567 .
O3 Ca1 P1 O3 -99.74(16) 8_557 .
P1 Ca1 P1 O3 -8.83(9) 3_665 .
P1 Ca1 P1 O3 85.53(9) 5_565 .
O4 Ca1 P1 O4 25.61(19) 11_557 .
O4 Ca1 P1 O4 91.17(13) 9_567 .
O4 Ca1 P1 O4 14.89(15) 7_667 .
O2 Ca1 P1 O4 -110.94(12) 5_565 .
O2 Ca1 P1 O4 178.47(12) 3_665 .
O2 Ca1 P1 O4 -76.13(14) . .
O3 Ca1 P1 O4 179.22(11) 10_667 .
O3 Ca1 P1 O4 -55.03(11) 12_567 .
O3 Ca1 P1 O4 91.27(13) 8_557 .
P1 Ca1 P1 O4 -177.82(11) 3_665 .
P1 Ca1 P1 O4 -83.46(11) 5_565 .
O4 Ca1 P1 O2 101.7(2) 11_557 .
O4 Ca1 P1 O2 167.30(10) 9_567 .
O4 Ca1 P1 O2 91.02(10) 7_667 .
O2 Ca1 P1 O2 -34.81(11) 5_565 .
O2 Ca1 P1 O2 -105.40(13) 3_665 .
O3 Ca1 P1 O2 -104.65(10) 10_667 .
O3 Ca1 P1 O2 21.10(9) 12_567 .
O3 Ca1 P1 O2 167.40(12) 8_557 .
P1 Ca1 P1 O2 -101.69(9) 3_665 .
P1 Ca1 P1 O2 -7.33(8) 5_565 .
O4 Ca1 P1 Ca2 -121.0(2) 11_557 9_566
O4 Ca1 P1 Ca2 -55.47(5) 9_567 9_566
O4 Ca1 P1 Ca2 -131.74(5) 7_667 9_566
O2 Ca1 P1 Ca2 102.42(5) 5_565 9_566
O2 Ca1 P1 Ca2 31.83(5) 3_665 9_566
O2 Ca1 P1 Ca2 137.24(9) . 9_566
O3 Ca1 P1 Ca2 32.59(5) 10_667 9_566
O3 Ca1 P1 Ca2 158.34(4) 12_567 9_566
O3 Ca1 P1 Ca2 -55.37(8) 8_557 9_566
P1 Ca1 P1 Ca2 35.545(16) 3_665 9_566
P1 Ca1 P1 Ca2 129.901(15) 5_565 9_566
O4 Ca1 P1 Ca1 156.3(2) 11_557 8_557
O4 Ca1 P1 Ca1 -138.19(5) 9_567 8_557
O4 Ca1 P1 Ca1 145.53(5) 7_667 8_557
O2 Ca1 P1 Ca1 19.70(5) 5_565 8_557
O2 Ca1 P1 Ca1 -50.89(5) 3_665 8_557
O2 Ca1 P1 Ca1 54.51(8) . 8_557
O3 Ca1 P1 Ca1 -50.14(5) 10_667 8_557
O3 Ca1 P1 Ca1 75.61(4) 12_567 8_557
O3 Ca1 P1 Ca1 -138.09(8) 8_557 8_557
P1 Ca1 P1 Ca1 -47.178(11) 3_665 8_557
P1 Ca1 P1 Ca1 47.178(11) 5_565 8_557
O4 Ca1 P1 Ca2 76.5(2) 11_557 7_666
O4 Ca1 P1 Ca2 142.03(5) 9_567 7_666
O4 Ca1 P1 Ca2 65.75(5) 7_667 7_666
O2 Ca1 P1 Ca2 -60.08(5) 5_565 7_666
O2 Ca1 P1 Ca2 -130.67(5) 3_665 7_666
O2 Ca1 P1 Ca2 -25.27(8) . 7_666
O3 Ca1 P1 Ca2 -129.92(5) 10_667 7_666
O3 Ca1 P1 Ca2 -4.17(4) 12_567 7_666
O3 Ca1 P1 Ca2 142.13(8) 8_557 7_666
P1 Ca1 P1 Ca2 -126.960(16) 3_665 7_666
P1 Ca1 P1 Ca2 -32.604(15) 5_565 7_666
O4 Ca1 P1 Ca2 -62.2(2) 11_557 11_656
O4 Ca1 P1 Ca2 3.34(6) 9_567 11_656
O4 Ca1 P1 Ca2 -72.93(6) 7_667 11_656
O2 Ca1 P1 Ca2 161.23(6) 5_565 11_656
O2 Ca1 P1 Ca2 90.64(6) 3_665 11_656
O2 Ca1 P1 Ca2 -163.95(10) . 11_656
O3 Ca1 P1 Ca2 91.40(6) 10_667 11_656
O3 Ca1 P1 Ca2 -142.85(5) 12_567 11_656
O3 Ca1 P1 Ca2 3.44(8) 8_557 11_656
P1 Ca1 P1 Ca2 94.35(5) 3_665 11_656
P1 Ca1 P1 Ca2 -171.29(4) 5_565 11_656
O3 P1 O2 Ca2 -122.13(8) 8_557 7_666
O3 P1 O2 Ca2 122.13(8) . 7_666
O4 P1 O2 Ca2 0 . 7_666
Ca2 P1 O2 Ca2 180 9_566 7_666
Ca1 P1 O2 Ca2 133.46(6) 8_557 7_666
Ca1 P1 O2 Ca2 -133.46(6) . 7_666
Ca2 P1 O2 Ca2 0 11_656 7_666
O3 P1 O2 Ca1 11.33(11) 8_557 .
O3 P1 O2 Ca1 -104.41(8) . .
O4 P1 O2 Ca1 133.46(6) . .
Ca2 P1 O2 Ca1 -46.54(6) 9_566 .
Ca1 P1 O2 Ca1 -93.07(12) 8_557 .
Ca2 P1 O2 Ca1 133.46(6) 7_666 .
Ca2 P1 O2 Ca1 133.46(6) 11_656 .
O3 P1 O2 Ca1 104.41(8) 8_557 8_557
O3 P1 O2 Ca1 -11.33(11) . 8_557
O4 P1 O2 Ca1 -133.46(6) . 8_557
Ca2 P1 O2 Ca1 46.54(6) 9_566 8_557
Ca1 P1 O2 Ca1 93.07(12) . 8_557
Ca2 P1 O2 Ca1 -133.46(6) 7_666 8_557
Ca2 P1 O2 Ca1 -133.46(6) 11_656 8_557
O4 Ca1 O2 P1 -150.97(11) 11_557 .
O4 Ca1 O2 P1 -15.45(12) 9_567 .
O4 Ca1 O2 P1 -89.29(9) 7_667 .
O2 Ca1 O2 P1 144.50(10) 5_565 .
O2 Ca1 O2 P1 65.62(12) 3_665 .
O3 Ca1 O2 P1 94.15(9) 10_667 .
O3 Ca1 O2 P1 -157.24(10) 12_567 .
O3 Ca1 O2 P1 -7.20(7) 8_557 .
P1 Ca1 O2 P1 81.50(7) 3_665 .
P1 Ca1 O2 P1 172.02(9) 5_565 .
O4 Ca1 O2 Ca2 -12.84(17) 11_557 7_666
O4 Ca1 O2 Ca2 122.68(9) 9_567 7_666
O4 Ca1 O2 Ca2 48.84(9) 7_667 7_666
O2 Ca1 O2 Ca2 -77.37(12) 5_565 7_666
O2 Ca1 O2 Ca2 -156.25(10) 3_665 7_666
O3 Ca1 O2 Ca2 -127.72(6) 10_667 7_666
O3 Ca1 O2 Ca2 -19.11(7) 12_567 7_666
O3 Ca1 O2 Ca2 130.92(9) 8_557 7_666
P1 Ca1 O2 Ca2 -140.37(6) 3_665 7_666
P1 Ca1 O2 Ca2 -49.85(7) 5_565 7_666
P1 Ca1 O2 Ca2 138.13(12) . 7_666
O4 Ca1 O2 Ca1 103.97(12) 11_557 8_557
O4 Ca1 O2 Ca1 -120.51(7) 9_567 8_557
O4 Ca1 O2 Ca1 165.65(8) 7_667 8_557
O2 Ca1 O2 Ca1 39.44(9) 5_565 8_557
O2 Ca1 O2 Ca1 -39.442(89) 3_665 8_557
O3 Ca1 O2 Ca1 -10.91(10) 10_667 8_557
O3 Ca1 O2 Ca1 97.70(7) 12_567 8_557
O3 Ca1 O2 Ca1 -112.26(9) 8_557 8_557
P1 Ca1 O2 Ca1 -23.56(6) 3_665 8_557
P1 Ca1 O2 Ca1 66.96(5) 5_565 8_557
P1 Ca1 O2 Ca1 -105.06(11) . 8_557
O3 P1 O3 Ca2 144.35(11) 8_557 .
O4 P1 O3 Ca2 20.1(2) . .
O2 P1 O3 Ca2 -101.5(2) . .
Ca2 P1 O3 Ca2 151.0(2) 9_566 .
Ca1 P1 O3 Ca2 -111.1(2) 8_557 .
Ca1 P1 O3 Ca2 -151.60(16) . .
Ca2 P1 O3 Ca2 -67.3(2) 7_666 .
Ca2 P1 O3 Ca2 66.68(18) 11_656 .
O3 P1 O3 Ca2 -6.70(16) 8_557 9_566
O4 P1 O3 Ca2 -130.90(10) . 9_566
O2 P1 O3 Ca2 107.47(10) . 9_566
Ca1 P1 O3 Ca2 97.82(7) 8_557 9_566
Ca1 P1 O3 Ca2 57.36(8) . 9_566
Ca2 P1 O3 Ca2 141.67(5) 7_666 9_566
Ca2 P1 O3 Ca2 -84.37(6) 11_656 9_566
O3 P1 O3 Ca1 -104.52(12) 8_557 8_557
O4 P1 O3 Ca1 131.28(9) . 8_557
O2 P1 O3 Ca1 9.65(10) . 8_557
Ca2 P1 O3 Ca1 -97.82(7) 9_566 8_557
Ca1 P1 O3 Ca1 -40.47(7) . 8_557
Ca2 P1 O3 Ca1 43.84(8) 7_666 8_557
Ca2 P1 O3 Ca1 177.81(5) 11_656 8_557
O2 Ca2 O3 P1 32.3(2) 7_666 .
O3 Ca2 O3 P1 114.42(17) 8_556 .
O1A Ca2 O3 P1 -121.91(19) . .
O3 Ca2 O3 P1 -29.9(3) 6_654 .
O3 Ca2 O3 P1 -42.3(2) 11_656 .
O1 Ca2 O3 P1 -116.2(2) 8_556 .
O1 Ca2 O3 P1 -128.6(2) . .
Cl1 Ca2 O3 P1 -112.5(2) . .
Cl1 Ca2 O3 P1 -134.00(17) 8_556 .
O4 Ca2 O3 P1 138.7(2) 9_566 .
P1 Ca2 O3 P1 -35.0(2) 11_656 .
O2 Ca2 O3 Ca2 179.25(10) 7_666 9_566
O3 Ca2 O3 Ca2 -98.65(15) 8_556 9_566
O1A Ca2 O3 Ca2 25.01(9) . 9_566
O3 Ca2 O3 Ca2 117.03(6) 6_654 9_566
O3 Ca2 O3 Ca2 104.63(5) 11_656 9_566
O1 Ca2 O3 Ca2 30.77(14) 8_556 9_566
O1 Ca2 O3 Ca2 18.37(19) . 9_566
Cl1 Ca2 O3 Ca2 34.47(8) . 9_566
Cl1 Ca2 O3 Ca2 12.93(13) 8_556 9_566
O4 Ca2 O3 Ca2 -74.35(9) 9_566 9_566
P1 Ca2 O3 Ca2 111.90(7) 11_656 9_566
O2 Ca2 O3 Ca1 -75.39(7) 7_666 8_557
O3 Ca2 O3 Ca1 6.70(15) 8_556 8_557
O1A Ca2 O3 Ca1 130.37(4) . 8_557
O3 Ca2 O3 Ca1 -137.61(11) 6_654 8_557
O3 Ca2 O3 Ca1 -150.01(6) 11_656 8_557
O1 Ca2 O3 Ca1 136.13(12) 8_556 8_557
O1 Ca2 O3 Ca1 123.73(16) . 8_557
Cl1 Ca2 O3 Ca1 139.83(6) . 8_557
Cl1 Ca2 O3 Ca1 118.29(7) 8_556 8_557
O4 Ca2 O3 Ca1 31.01(5) 9_566 8_557
P1 Ca2 O3 Ca1 -142.74(4) 11_656 8_557
O3 P1 O4 Ca1 -170.83(14) 8_557 2_664
O3 P1 O4 Ca1 -48.5(2) . 2_664
O2 P1 O4 Ca1 70.34(14) . 2_664
Ca2 P1 O4 Ca1 -109.66(14) 9_566 2_664
Ca1 P1 O4 Ca1 20.2(2) 8_557 2_664
Ca1 P1 O4 Ca1 120.47(8) . 2_664
Ca2 P1 O4 Ca1 70.34(14) 7_666 2_664
Ca2 P1 O4 Ca1 -109.66(14) 11_656 2_664
O3 P1 O4 Ca1 48.5(2) 8_557 7_667
O3 P1 O4 Ca1 170.83(14) . 7_667
O2 P1 O4 Ca1 -70.34(14) . 7_667
Ca2 P1 O4 Ca1 109.66(14) 9_566 7_667
Ca1 P1 O4 Ca1 -120.47(8) 8_557 7_667
Ca1 P1 O4 Ca1 -20.2(2) . 7_667
Ca2 P1 O4 Ca1 -70.34(14) 7_666 7_667
Ca2 P1 O4 Ca1 109.66(14) 11_656 7_667
O3 P1 O4 Ca2 -61.18(10) 8_557 11_656
O3 P1 O4 Ca2 61.18(10) . 11_656
O2 P1 O4 Ca2 180 . 11_656
Ca2 P1 O4 Ca2 0 9_566 11_656
Ca1 P1 O4 Ca2 129.87(8) 8_557 11_656
Ca1 P1 O4 Ca2 -129.87(8) . 11_656
Ca2 P1 O4 Ca2 180 7_666 11_656
O2 Ca2 Cl1 Cl1 -45.32(10) 7_666 7_776
O3 Ca2 Cl1 Cl1 156.25(7) 8_556 7_776
O3 Ca2 Cl1 Cl1 18.43(5) . 7_776
O1A Ca2 Cl1 Cl1 180.000(2) . 7_776
O3 Ca2 Cl1 Cl1 -119.61(4) 6_654 7_776
O3 Ca2 Cl1 Cl1 -67.95(5) 11_656 7_776
O1 Ca2 Cl1 Cl1 180.000(2) 8_556 7_776
O1 Ca2 Cl1 Cl1 180.000(2) . 7_776
Cl1 Ca2 Cl1 Cl1 180.000(2) 8_556 7_776
O4 Ca2 Cl1 Cl1 83.35(3) 9_566 7_776
P1 Ca2 Cl1 Cl1 -93.547(13) 11_656 7_776
O2 Ca2 Cl1 Ca2 -176.63(8) 7_666 5_675
O3 Ca2 Cl1 Ca2 24.94(11) 8_556 5_675
O3 Ca2 Cl1 Ca2 -112.88(8) . 5_675
O1A Ca2 Cl1 Ca2 48.69(7) . 5_675
O3 Ca2 Cl1 Ca2 109.08(7) 6_654 5_675
O3 Ca2 Cl1 Ca2 160.74(11) 11_656 5_675
O1 Ca2 Cl1 Ca2 48.69(7) 8_556 5_675
O1 Ca2 Cl1 Ca2 48.69(7) . 5_675
Cl1 Ca2 Cl1 Ca2 48.69(7) 8_556 5_675
O4 Ca2 Cl1 Ca2 -47.96(9) 9_566 5_675
P1 Ca2 Cl1 Ca2 135.14(7) 11_656 5_675
O2 Ca2 Cl1 Ca2 85.99(15) 7_666 3_765
O3 Ca2 Cl1 Ca2 -72.44(8) 8_556 3_765
O3 Ca2 Cl1 Ca2 149.74(9) . 3_765
O1A Ca2 Cl1 Ca2 -48.69(7) . 3_765
O3 Ca2 Cl1 Ca2 11.70(9) 6_654 3_765
O3 Ca2 Cl1 Ca2 63.36(6) 11_656 3_765
O1 Ca2 Cl1 Ca2 -48.69(7) 8_556 3_765
O1 Ca2 Cl1 Ca2 -48.69(7) . 3_765
Cl1 Ca2 Cl1 Ca2 -48.69(7) 8_556 3_765
O4 Ca2 Cl1 Ca2 -145.34(6) 9_566 3_765
P1 Ca2 Cl1 Ca2 37.76(6) 11_656 3_765
O2 Ca2 Cl1 Ca2 -87.70(8) 7_666 9_566
O3 Ca2 Cl1 Ca2 113.88(10) 8_556 9_566
O3 Ca2 Cl1 Ca2 -23.95(6) . 9_566
O1A Ca2 Cl1 Ca2 137.62(5) . 9_566
O3 Ca2 Cl1 Ca2 -161.99(6) 6_654 9_566
O3 Ca2 Cl1 Ca2 -110.33(9) 11_656 9_566
O1 Ca2 Cl1 Ca2 137.62(5) 8_556 9_566
O1 Ca2 Cl1 Ca2 137.62(5) . 9_566
Cl1 Ca2 Cl1 Ca2 137.62(5) 8_556 9_566
O4 Ca2 Cl1 Ca2 40.97(7) 9_566 9_566
P1 Ca2 Cl1 Ca2 -135.92(6) 11_656 9_566
O2 Ca2 Cl1 Ca2 -2.94(14) 7_666 11_656
O3 Ca2 Cl1 Ca2 -161.37(7) 8_556 11_656
O3 Ca2 Cl1 Ca2 60.80(7) . 11_656
O1A Ca2 Cl1 Ca2 -137.62(5) . 11_656
O3 Ca2 Cl1 Ca2 -77.23(7) 6_654 11_656
O3 Ca2 Cl1 Ca2 -25.57(5) 11_656 11_656
O1 Ca2 Cl1 Ca2 -137.62(5) 8_556 11_656
O1 Ca2 Cl1 Ca2 -137.62(5) . 11_656
Cl1 Ca2 Cl1 Ca2 -137.62(5) 8_556 11_656
O4 Ca2 Cl1 Ca2 125.73(4) 9_566 11_656
P1 Ca2 Cl1 Ca2 -51.17(4) 11_656 11_656
O2 Ca2 O1 O1 -122.1(5) 7_666 8_556
O3 Ca2 O1 O1 162.28(5) 8_556 8_556
O3 Ca2 O1 O1 20.55(10) . 8_556
O1A Ca2 O1 O1 0.000(5) . 8_556
O3 Ca2 O1 O1 -115.78(11) 6_654 8_556
O3 Ca2 O1 O1 -59.61(4) 11_656 8_556
Cl1 Ca2 O1 O1 0.000(3) . 8_556
Cl1 Ca2 O1 O1 180.000(6) 8_556 8_556
O4 Ca2 O1 O1 94.23(8) 9_566 8_556
P1 Ca2 O1 O1 -87.75(5) 11_656 8_556
O2 Ca2 O1 O1 57.9(5) 7_666 7_775
O3 Ca2 O1 O1 -17.72(5) 8_556 7_775
O3 Ca2 O1 O1 -159.45(9) . 7_775
O1A Ca2 O1 O1 180.000(5) . 7_775
O3 Ca2 O1 O1 64.22(11) 6_654 7_775
O3 Ca2 O1 O1 120.39(4) 11_656 7_775
O1 Ca2 O1 O1 180.000(3) 8_556 7_775
Cl1 Ca2 O1 O1 180.000(3) . 7_775
Cl1 Ca2 O1 O1 0.000(3) 8_556 7_775
O4 Ca2 O1 O1 -85.77(8) 9_566 7_775
P1 Ca2 O1 O1 92.25(4) 11_656 7_775
O2 Ca2 O1 Ca2 177.04(8) 7_666 5_675
O3 Ca2 O1 Ca2 101.4(5) 8_556 5_675
O3 Ca2 O1 Ca2 -40.3(5) . 5_675
O1A Ca2 O1 Ca2 -60.9(5) . 5_675
O3 Ca2 O1 Ca2 -176.7(6) 6_654 5_675
O3 Ca2 O1 Ca2 -120.5(5) 11_656 5_675
O1 Ca2 O1 Ca2 -60.9(5) 8_556 5_675
Cl1 Ca2 O1 Ca2 -60.9(5) . 5_675
Cl1 Ca2 O1 Ca2 119.1(5) 8_556 5_675
O4 Ca2 O1 Ca2 33.3(5) 9_566 5_675
P1 Ca2 O1 Ca2 -148.6(5) 11_656 5_675
O2 Ca2 O1 Ca2 -61.2(10) 7_666 3_765
O3 Ca2 O1 Ca2 -136.8(5) 8_556 3_765
O3 Ca2 O1 Ca2 81.4(4) . 3_765
O1A Ca2 O1 Ca2 60.9(5) . 3_765
O3 Ca2 O1 Ca2 -54.9(4) 6_654 3_765
O3 Ca2 O1 Ca2 1.3(5) 11_656 3_765
O1 Ca2 O1 Ca2 60.9(5) 8_556 3_765
Cl1 Ca2 O1 Ca2 60.9(5) . 3_765
Cl1 Ca2 O1 Ca2 -119.1(5) 8_556 3_765
O4 Ca2 O1 Ca2 155.1(4) 9_566 3_765
P1 Ca2 O1 Ca2 -26.9(4) 11_656 3_765
O2 Ca2 O1A Ca2 180 7_666 5_675
O3 Ca2 O1A Ca2 71.91(5) 8_556 5_675
O3 Ca2 O1A Ca2 -71.91(5) . 5_675
O3 Ca2 O1A Ca2 150.54(4) 6_654 5_675
O3 Ca2 O1A Ca2 -150.54(4) 11_656 5_675
O1 Ca2 O1A Ca2 -90 8_556 5_675
O1 Ca2 O1A Ca2 90 . 5_675
Cl1 Ca2 O1A Ca2 -90 . 5_675
Cl1 Ca2 O1A Ca2 90 8_556 5_675
O4 Ca2 O1A Ca2 0 9_566 5_675
P1 Ca2 O1A Ca2 180 11_656 5_675
O2 Ca2 O1A Ca2 0 7_666 3_765
O3 Ca2 O1A Ca2 -108.09(5) 8_556 3_765
O3 Ca2 O1A Ca2 108.09(5) . 3_765
O3 Ca2 O1A Ca2 -29.46(4) 6_654 3_765
O3 Ca2 O1A Ca2 29.46(4) 11_656 3_765
O1 Ca2 O1A Ca2 90 8_556 3_765
O1 Ca2 O1A Ca2 -90 . 3_765
Cl1 Ca2 O1A Ca2 90 . 3_765
Cl1 Ca2 O1A Ca2 -90 8_556 3_765
O4 Ca2 O1A Ca2 180 9_566 3_765
P1 Ca2 O1A Ca2 0 11_656 3_765
